data_7018128
loop_
_publ_author_name
'Wang, Wei-Chi'
'Peng, Kuo-Fu'
'Chen, Ming-Tsz'
'Chen, Chi-Tien'

_publ_section_title
;
 Palladacycles bearing tridentate CNS-type benzamidinate ligands as
 catalysts for cross-coupling reactions.
;
_journal_issue 10
_journal_name_full 'Dalton transactions (Cambridge, England : 2003)'
_journal_page_first 3022
_journal_page_last 3029
_journal_paper_doi 10.1039/c2dt11097k
_journal_volume 41
_journal_year 2012
_chemical_formula_moiety '4(C19 H23 Cl N2 Pd S), C H2 Cl2 '
_chemical_formula_sum 'C77 H94 Cl6 N8 Pd4 S4'
_chemical_formula_weight 1898.18
_chemical_name_systematic
;
?
;
_space_group_IT_number 2
_symmetry_cell_setting triclinic
_symmetry_space_group_name_Hall '-P 1'
_symmetry_space_group_name_H-M 'P -1'
_atom_sites_solution_hydrogens geom
_atom_sites_solution_primary direct
_atom_sites_solution_secondary difmap
_audit_creation_method SHELXL-97
_cell_angle_alpha 102.6320(10)
_cell_angle_beta 96.5380(10)
_cell_angle_gamma 106.8330(10)
_cell_formula_units_Z 1
_cell_length_a 9.7871(7)
_cell_length_b 11.3669(8)
_cell_length_c 19.8986(14)
_cell_measurement_reflns_used 7920
_cell_measurement_temperature 293(2)
_cell_measurement_theta_max 26.0285
_cell_measurement_theta_min 2.2685
_cell_volume 2030.0(2)
_computing_cell_refinement 'Bruker SMART'
_computing_data_collection 'Bruker SMART'
_computing_data_reduction 'Bruker SHELXTL'
_computing_molecular_graphics 'Bruker SHELXTL'
_computing_publication_material 'Bruker SHELXTL'
_computing_structure_refinement 'SHELXL-97 (Sheldrick, 1997)'
_computing_structure_solution 'SHELXS-97 (Sheldrick, 1990)'
_diffrn_ambient_temperature 293(2)
_diffrn_measured_fraction_theta_full 0.975
_diffrn_measured_fraction_theta_max 0.975
_diffrn_measurement_device_type 'CCD area detector'
_diffrn_measurement_method 'phi and omega scans'
_diffrn_radiation_monochromator graphite
_diffrn_radiation_source 'fine-focus sealed tube'
_diffrn_radiation_type MoK\a
_diffrn_radiation_wavelength 0.71073
_diffrn_reflns_av_R_equivalents 0.0145
_diffrn_reflns_av_sigmaI/netI 0.0202
_diffrn_reflns_limit_h_max 11
_diffrn_reflns_limit_h_min -12
_diffrn_reflns_limit_k_max 14
_diffrn_reflns_limit_k_min -5
_diffrn_reflns_limit_l_max 24
_diffrn_reflns_limit_l_min -24
_diffrn_reflns_number 11427
_diffrn_reflns_theta_full 26.03
_diffrn_reflns_theta_max 26.03
_diffrn_reflns_theta_min 1.95
_exptl_absorpt_coefficient_mu 1.219
_exptl_absorpt_correction_T_max 1.0000
_exptl_absorpt_correction_T_min 0.8464
_exptl_absorpt_correction_type empirical
_exptl_absorpt_process_details empirical
_exptl_crystal_colour yellow
_exptl_crystal_density_diffrn 1.553
_exptl_crystal_density_method 'not measured'
_exptl_crystal_description parallelplpiped
_exptl_crystal_F_000 962
_exptl_crystal_size_max 0.18
_exptl_crystal_size_mid 0.14
_exptl_crystal_size_min 0.10
_refine_diff_density_max 0.528
_refine_diff_density_min -0.457
_refine_diff_density_rms 0.062
_refine_ls_extinction_method none
_refine_ls_goodness_of_fit_ref 1.085
_refine_ls_hydrogen_treatment mixed
_refine_ls_matrix_type full
_refine_ls_number_parameters 466
_refine_ls_number_reflns 7789
_refine_ls_number_restraints 0
_refine_ls_restrained_S_all 1.085
_refine_ls_R_factor_all 0.0331
_refine_ls_R_factor_gt 0.0281
_refine_ls_shift/su_max 0.003
_refine_ls_shift/su_mean 0.000
_refine_ls_structure_factor_coef Fsqd
_refine_ls_weighting_details 'calc w=1/[\s^2^(Fo^2^)+(0.0600P)^2^+0.0000P] where P=(Fo^2^+2Fc^2^)/3'
_refine_ls_weighting_scheme calc
_refine_ls_wR_factor_gt 0.0855
_refine_ls_wR_factor_ref 0.0887
_reflns_number_gt 6838
_reflns_number_total 7789
_reflns_threshold_expression >2sigma(I)
_cod_data_source_file c2dt11097k.txt
_cod_data_source_block Compound8
_cod_depositor_comments
;
The following automatic conversions were performed:

'_symmetry_cell_setting' value 'Triclinic' changed to 'triclinic'
according to /home/saulius/struct/CIF-dictionaries/cif_core.dic
dictionary named 'cif_core.dic' version 2.4.1 from 2010-06-29.

Automatic conversion script
Id: cif_fix_values 1715 2011-07-08 13:25:40Z adriana 
;
_cod_original_sg_symbol_H-M P-1
_cod_database_code 7018128

loop_
_symmetry_equiv_pos_as_xyz
'x, y, z'
'-x, -y, -z'

loop_
_atom_site_label
_atom_site_type_symbol
_atom_site_fract_x
_atom_site_fract_y
_atom_site_fract_z
_atom_site_U_iso_or_equiv
_atom_site_adp_type
_atom_site_occupancy
_atom_site_symmetry_multiplicity
_atom_site_calc_flag
_atom_site_refinement_flags
Pd1 Pd 0.83255(2) 0.229972(18) 0.304394(9) 0.03704(7) Uani 1 1 d .
Pd2 Pd 0.69221(2) -0.421103(18) 0.760282(10) 0.03800(7) Uani 1 1 d .
Cl1 Cl 0.85463(11) 0.17607(9) 0.41021(4) 0.0666(2) Uani 1 1 d .
Cl2 Cl 0.61607(12) -0.54282(8) 0.83666(5) 0.0742(3) Uani 1 1 d .
Cl3 Cl 1.0047(9) -0.3714(11) 1.0445(5) 0.198(5) Uani 0.50 1 d P
Cl4 Cl 1.0145(9) -0.3690(11) 1.0137(8) 0.229(7) Uani 0.50 1 d P
S1 S 0.90309(8) 0.05555(7) 0.24171(4) 0.04621(16) Uani 1 1 d .
S2 S 0.68057(9) -0.60930(7) 0.67102(4) 0.05236(18) Uani 1 1 d .
N1 N 0.6496(2) 0.3814(2) 0.23413(12) 0.0457(5) Uani 1 1 d .
H1A H 0.5700 0.3910 0.2172 0.055 Uiso 1 1 calc R
N2 N 0.8057(2) 0.26703(19) 0.21042(10) 0.0357(4) Uani 1 1 d .
N3 N 0.6837(3) -0.1444(2) 0.74229(13) 0.0523(6) Uani 1 1 d .
H3A H 0.6534 -0.0830 0.7361 0.063 Uiso 1 1 calc R
N4 N 0.7154(3) -0.3309(2) 0.68341(12) 0.0484(6) Uani 1 1 d .
C1 C 0.7110(3) 0.3177(2) 0.18896(13) 0.0371(5) Uani 1 1 d .
C2 C 0.6643(3) 0.3116(3) 0.11415(13) 0.0404(6) Uani 1 1 d .
C3 C 0.6071(4) 0.1962(3) 0.06391(16) 0.0593(8) Uani 1 1 d .
H3B H 0.5977 0.1206 0.0766 0.071 Uiso 1 1 calc R
C4 C 0.5639(5) 0.1931(4) -0.00504(17) 0.0737(11) Uani 1 1 d .
H4A H 0.5255 0.1152 -0.0387 0.088 Uiso 1 1 calc R
C5 C 0.5772(4) 0.3040(4) -0.02442(18) 0.0719(10) Uani 1 1 d .
H5A H 0.5481 0.3011 -0.0711 0.086 Uiso 1 1 calc R
C6 C 0.6329(5) 0.4177(4) 0.0245(2) 0.0738(10) Uani 1 1 d .
H6A H 0.6422 0.4928 0.0114 0.089 Uiso 1 1 calc R
C7 C 0.6759(4) 0.4224(3) 0.09412(18) 0.0612(8) Uani 1 1 d .
H7A H 0.7129 0.5007 0.1275 0.073 Uiso 1 1 calc R
C8 C 0.7025(3) 0.4350(2) 0.30730(13) 0.0407(6) Uani 1 1 d .
C9 C 0.7868(3) 0.3865(3) 0.34714(13) 0.0402(6) Uani 1 1 d .
C10 C 0.8444(3) 0.4570(3) 0.41683(14) 0.0484(6) Uani 1 1 d .
H10A H 0.9036 0.4286 0.4449 0.058 Uiso 1 1 calc R
C11 C 0.8160(4) 0.5674(3) 0.44512(16) 0.0597(8) Uani 1 1 d .
H11A H 0.8575 0.6130 0.4914 0.072 Uiso 1 1 calc R
C12 C 0.7265(4) 0.6108(3) 0.40548(17) 0.0612(8) Uani 1 1 d .
H12A H 0.7048 0.6837 0.4252 0.073 Uiso 1 1 calc R
C13 C 0.6691(3) 0.5445(3) 0.33589(17) 0.0530(7) Uani 1 1 d .
H13A H 0.6087 0.5729 0.3084 0.064 Uiso 1 1 calc R
C14 C 0.9008(3) 0.2271(3) 0.16502(14) 0.0419(6) Uani 1 1 d .
H14A H 1.0012 0.2777 0.1854 0.050 Uiso 1 1 calc R
H14B H 0.8777 0.2417 0.1195 0.050 Uiso 1 1 calc R
C15 C 0.8826(3) 0.0869(3) 0.15598(14) 0.0472(6) Uani 1 1 d .
H15A H 0.9551 0.0649 0.1311 0.057 Uiso 1 1 calc R
H15B H 0.7872 0.0351 0.1286 0.057 Uiso 1 1 calc R
C16 C 0.7578(5) -0.0980(3) 0.2285(2) 0.0699(10) Uani 1 1 d .
C17 C 0.7820(9) -0.1351(5) 0.2964(3) 0.141(3) Uani 1 1 d .
H17A H 0.7095 -0.2147 0.2936 0.212 Uiso 1 1 calc R
H17B H 0.7750 -0.0703 0.3346 0.212 Uiso 1 1 calc R
H17C H 0.8768 -0.1439 0.3041 0.212 Uiso 1 1 calc R
C18 C 0.6089(4) -0.0795(4) 0.2147(3) 0.0879(13) Uani 1 1 d .
H18A H 0.5334 -0.1591 0.2082 0.132 Uiso 1 1 calc R
H18B H 0.5999 -0.0501 0.1732 0.132 Uiso 1 1 calc R
H18C H 0.6003 -0.0176 0.2540 0.132 Uiso 1 1 calc R
C19 C 0.7739(6) -0.1956(4) 0.1681(3) 0.0942(14) Uani 1 1 d .
H19A H 0.6985 -0.2753 0.1616 0.141 Uiso 1 1 calc R
H19B H 0.8671 -0.2066 0.1780 0.141 Uiso 1 1 calc R
H19C H 0.7664 -0.1673 0.1262 0.141 Uiso 1 1 calc R
C20 C 0.6924(3) -0.2244(3) 0.68352(14) 0.0416(6) Uani 1 1 d .
C21 C 0.6722(3) -0.1788(3) 0.61951(14) 0.0452(6) Uani 1 1 d .
C22 C 0.5344(4) -0.1939(4) 0.58663(18) 0.0651(9) Uani 1 1 d .
H22A H 0.4542 -0.2332 0.6042 0.078 Uiso 1 1 calc R
C23 C 0.5150(5) -0.1511(4) 0.5278(2) 0.0807(11) Uani 1 1 d .
H23A H 0.4216 -0.1606 0.5062 0.097 Uiso 1 1 calc R
C24 C 0.6323(5) -0.0944(4) 0.50077(18) 0.0730(11) Uani 1 1 d .
H24A H 0.6184 -0.0670 0.4606 0.088 Uiso 1 1 calc R
C25 C 0.7678(4) -0.0789(3) 0.53288(17) 0.0658(10) Uani 1 1 d .
H25A H 0.8471 -0.0395 0.5149 0.079 Uiso 1 1 calc R
C26 C 0.7906(4) -0.1207(3) 0.59230(17) 0.0555(7) Uani 1 1 d .
H26A H 0.8845 -0.1099 0.6138 0.067 Uiso 1 1 calc R
C27 C 0.7173(3) -0.1468(3) 0.81248(14) 0.0452(6) Uani 1 1 d .
C28 C 0.7225(3) -0.2571(3) 0.83115(14) 0.0419(6) Uani 1 1 d .
C29 C 0.7647(4) -0.2431(3) 0.90286(15) 0.0550(7) Uani 1 1 d .
H29A H 0.7699 -0.3141 0.9177 0.066 Uiso 1 1 calc R
C30 C 0.7992(4) -0.1273(4) 0.95261(17) 0.0673(9) Uani 1 1 d .
H30A H 0.8290 -0.1212 0.9997 0.081 Uiso 1 1 calc R
C31 C 0.7893(4) -0.0216(4) 0.93218(18) 0.0697(10) Uani 1 1 d .
H31A H 0.8102 0.0557 0.9656 0.084 Uiso 1 1 calc R
C32 C 0.7489(4) -0.0301(3) 0.86316(18) 0.0633(9) Uani 1 1 d .
H32A H 0.7422 0.0414 0.8494 0.076 Uiso 1 1 calc R
C33 C 0.7171(8) -0.4110(4) 0.6154(2) 0.112(2) Uani 1 1 d .
H33A H 0.6194 -0.4414 0.5878 0.134 Uiso 1 1 calc R
H33B H 0.7791 -0.3574 0.5916 0.134 Uiso 1 1 calc R
C34 C 0.7626(9) -0.5146(4) 0.6146(2) 0.120(2) Uani 1 1 d .
H34A H 0.8674 -0.4854 0.6293 0.144 Uiso 1 1 calc R
H34B H 0.7392 -0.5682 0.5669 0.144 Uiso 1 1 calc R
C35 C 0.8201(3) -0.6813(3) 0.69440(18) 0.0522(7) Uani 1 1 d .
C36 C 0.7458(5) -0.7862(4) 0.7264(3) 0.0844(12) Uani 1 1 d .
H36A H 0.8133 -0.8278 0.7394 0.127 Uiso 1 1 calc R
H36B H 0.6640 -0.8471 0.6929 0.127 Uiso 1 1 calc R
H36C H 0.7131 -0.7502 0.7673 0.127 Uiso 1 1 calc R
C37 C 0.9489(4) -0.5833(4) 0.7476(2) 0.0768(10) Uani 1 1 d .
H37A H 1.0201 -0.6226 0.7587 0.115 Uiso 1 1 calc R
H37B H 0.9165 -0.5513 0.7895 0.115 Uiso 1 1 calc R
H37C H 0.9915 -0.5141 0.7281 0.115 Uiso 1 1 calc R
C38 C 0.8686(5) -0.7373(4) 0.6274(2) 0.0832(12) Uani 1 1 d .
H38A H 0.9414 -0.7746 0.6392 0.125 Uiso 1 1 calc R
H38B H 0.9082 -0.6709 0.6056 0.125 Uiso 1 1 calc R
H38C H 0.7865 -0.8016 0.5956 0.125 Uiso 1 1 calc R
C39 C 0.9690(15) -0.509(2) 0.9584(11) 0.115(5) Uani 0.50 1 d P
H39A H 0.913(17) -0.512(18) 0.953(9) 0.138 Uiso 0.50 1 d P
H39B H 1.011(18) -0.494(19) 0.945(9) 0.138 Uiso 0.50 1 d P

loop_
_atom_site_aniso_label
_atom_site_aniso_U_11
_atom_site_aniso_U_22
_atom_site_aniso_U_33
_atom_site_aniso_U_23
_atom_site_aniso_U_13
_atom_site_aniso_U_12
Pd1 0.03487(12) 0.04007(12) 0.03602(11) 0.00919(8) 0.00584(8) 0.01291(8)
Pd2 0.03814(12) 0.04055(12) 0.03945(12) 0.01438(9) 0.01087(8) 0.01480(9)
Cl1 0.0846(6) 0.0826(6) 0.0497(4) 0.0311(4) 0.0162(4) 0.0413(5)
Cl2 0.1029(7) 0.0618(5) 0.0603(5) 0.0321(4) 0.0291(5) 0.0134(5)
Cl3 0.150(5) 0.211(9) 0.181(5) 0.042(5) 0.032(4) -0.011(5)
Cl4 0.129(4) 0.258(11) 0.412(17) 0.245(13) 0.101(7) 0.096(5)
S1 0.0426(4) 0.0427(4) 0.0523(4) 0.0086(3) 0.0012(3) 0.0182(3)
S2 0.0647(5) 0.0434(4) 0.0516(4) 0.0118(3) 0.0093(3) 0.0227(3)
N1 0.0381(12) 0.0552(14) 0.0430(12) 0.0044(10) 0.0026(9) 0.0223(10)
N2 0.0337(10) 0.0369(11) 0.0349(10) 0.0070(8) 0.0077(8) 0.0103(8)
N3 0.0674(16) 0.0504(14) 0.0515(13) 0.0169(11) 0.0155(12) 0.0336(12)
N4 0.0658(16) 0.0434(13) 0.0450(12) 0.0155(10) 0.0207(11) 0.0247(11)
C1 0.0303(12) 0.0368(12) 0.0407(13) 0.0072(10) 0.0041(10) 0.0086(10)
C2 0.0372(13) 0.0441(14) 0.0403(13) 0.0109(11) 0.0051(11) 0.0146(11)
C3 0.072(2) 0.0437(16) 0.0485(16) 0.0107(13) -0.0041(15) 0.0045(14)
C4 0.091(3) 0.067(2) 0.0425(16) 0.0072(15) -0.0085(17) 0.0079(19)
C5 0.076(2) 0.091(3) 0.0466(17) 0.0292(18) 0.0017(16) 0.019(2)
C6 0.086(3) 0.073(2) 0.071(2) 0.040(2) 0.005(2) 0.026(2)
C7 0.076(2) 0.0483(17) 0.0598(19) 0.0162(14) 0.0005(16) 0.0234(16)
C8 0.0337(12) 0.0444(14) 0.0403(13) 0.0031(11) 0.0108(10) 0.0118(11)
C9 0.0357(13) 0.0448(14) 0.0375(13) 0.0055(11) 0.0112(10) 0.0114(11)
C10 0.0495(16) 0.0580(17) 0.0363(13) 0.0099(12) 0.0142(12) 0.0151(13)
C11 0.067(2) 0.0642(19) 0.0396(15) -0.0025(14) 0.0159(14) 0.0183(16)
C12 0.067(2) 0.0560(19) 0.0584(18) -0.0026(15) 0.0220(16) 0.0256(16)
C13 0.0515(17) 0.0525(17) 0.0590(17) 0.0089(14) 0.0145(14) 0.0257(14)
C14 0.0390(13) 0.0436(14) 0.0452(14) 0.0096(11) 0.0144(11) 0.0159(11)
C15 0.0497(16) 0.0435(15) 0.0484(15) 0.0049(12) 0.0135(12) 0.0190(12)
C16 0.094(3) 0.0375(16) 0.071(2) 0.0162(15) 0.0153(19) 0.0099(16)
C17 0.241(8) 0.064(3) 0.099(4) 0.047(3) 0.000(4) 0.015(4)
C18 0.058(2) 0.067(2) 0.108(3) -0.002(2) 0.026(2) -0.0115(18)
C19 0.113(4) 0.0408(19) 0.117(4) 0.000(2) 0.014(3) 0.025(2)
C20 0.0396(13) 0.0456(14) 0.0429(13) 0.0157(11) 0.0119(11) 0.0144(11)
C21 0.0519(16) 0.0412(14) 0.0457(14) 0.0162(12) 0.0094(12) 0.0163(12)
C22 0.0525(18) 0.078(2) 0.071(2) 0.0329(18) 0.0079(16) 0.0214(16)
C23 0.082(3) 0.094(3) 0.074(2) 0.030(2) -0.008(2) 0.042(2)
C24 0.116(3) 0.070(2) 0.0502(18) 0.0271(17) 0.015(2) 0.048(2)
C25 0.094(3) 0.0548(19) 0.060(2) 0.0248(16) 0.034(2) 0.0273(19)
C26 0.0541(17) 0.0581(18) 0.0566(17) 0.0223(15) 0.0154(14) 0.0145(14)
C27 0.0451(15) 0.0484(15) 0.0431(14) 0.0095(12) 0.0128(12) 0.0169(12)
C28 0.0345(13) 0.0499(15) 0.0420(13) 0.0102(11) 0.0110(11) 0.0149(11)
C29 0.0634(19) 0.0621(19) 0.0423(15) 0.0127(13) 0.0137(13) 0.0241(15)
C30 0.075(2) 0.081(2) 0.0406(16) 0.0044(16) 0.0134(15) 0.0249(19)
C31 0.084(3) 0.064(2) 0.0527(19) -0.0060(16) 0.0196(17) 0.0238(18)
C32 0.081(2) 0.0499(18) 0.061(2) 0.0060(15) 0.0236(17) 0.0280(17)
C33 0.246(7) 0.074(3) 0.062(2) 0.037(2) 0.083(3) 0.087(4)
C34 0.266(8) 0.080(3) 0.072(3) 0.045(2) 0.090(4) 0.103(4)
C35 0.0503(16) 0.0383(14) 0.0702(19) 0.0145(13) 0.0164(14) 0.0155(12)
C36 0.079(3) 0.062(2) 0.131(4) 0.053(2) 0.029(3) 0.0268(19)
C37 0.056(2) 0.063(2) 0.103(3) 0.014(2) 0.0051(19) 0.0172(17)
C38 0.095(3) 0.067(2) 0.096(3) 0.009(2) 0.036(2) 0.042(2)
C39 0.085(9) 0.114(9) 0.147(12) 0.067(9) 0.011(9) 0.012(9)

loop_
_atom_type_symbol
_atom_type_description
_atom_type_scat_dispersion_real
_atom_type_scat_dispersion_imag
_atom_type_scat_source
C C 0.0033 0.0016 'International Tables Vol C Tables 4.2.6.8 and 6.1.1.4'
H H 0.0000 0.0000 'International Tables Vol C Tables 4.2.6.8 and 6.1.1.4'
N N 0.0061 0.0033 'International Tables Vol C Tables 4.2.6.8 and 6.1.1.4'
S S 0.1246 0.1234 'International Tables Vol C Tables 4.2.6.8 and 6.1.1.4'
Cl Cl 0.1484 0.1585 'International Tables Vol C Tables 4.2.6.8 and 6.1.1.4'
Pd Pd -0.9988 1.0072 'International Tables Vol C Tables 4.2.6.8 and 6.1.1.4'

loop_
_geom_angle_atom_site_label_1
_geom_angle_atom_site_label_2
_geom_angle_atom_site_label_3
_geom_angle
_geom_angle_site_symmetry_1
_geom_angle_site_symmetry_3
C9 Pd1 N2 89.35(10) . .
C9 Pd1 Cl1 92.54(8) . .
N2 Pd1 Cl1 176.87(6) . .
C9 Pd1 S1 172.22(8) . .
N2 Pd1 S1 84.17(6) . .
Cl1 Pd1 S1 94.13(3) . .
C28 Pd2 N4 90.95(10) . .
C28 Pd2 Cl2 93.22(8) . .
N4 Pd2 Cl2 168.17(8) . .
C28 Pd2 S2 173.78(8) . .
N4 Pd2 S2 85.54(7) . .
Cl2 Pd2 S2 91.22(3) . .
Cl4 Cl3 C39 97(2) . 2_747
Cl4 Cl3 C39 49.4(17) . .
C39 Cl3 C39 55.1(12) 2_747 .
Cl3 Cl4 C39 60.9(17) . 2_747
Cl3 Cl4 C39 113.4(19) . .
C39 Cl4 C39 60.3(13) 2_747 .
Cl3 Cl4 H39A 111(6) . .
C39 Cl4 H39A 69(6) 2_747 .
C39 Cl4 H39A 18(5) . .
C15 S1 C16 103.02(15) . .
C15 S1 Pd1 97.30(9) . .
C16 S1 Pd1 110.51(13) . .
C34 S2 C35 102.4(2) . .
C34 S2 Pd2 92.27(13) . .
C35 S2 Pd2 113.20(11) . .
C1 N1 C8 126.7(2) . .
C1 N1 H1A 116.7 . .
C8 N1 H1A 116.7 . .
C1 N2 C14 121.4(2) . .
C1 N2 Pd1 125.08(17) . .
C14 N2 Pd1 113.49(16) . .
C20 N3 C27 129.2(2) . .
C20 N3 H3A 115.4 . .
C27 N3 H3A 115.4 . .
C20 N4 C33 116.7(3) . .
C20 N4 Pd2 126.13(19) . .
C33 N4 Pd2 114.7(2) . .
N2 C1 N1 121.3(2) . .
N2 C1 C2 123.8(2) . .
N1 C1 C2 114.9(2) . .
C7 C2 C3 118.9(3) . .
C7 C2 C1 120.0(3) . .
C3 C2 C1 121.1(2) . .
C4 C3 C2 119.9(3) . .
C4 C3 H3B 120.0 . .
C2 C3 H3B 120.0 . .
C5 C4 C3 120.6(3) . .
C5 C4 H4A 119.7 . .
C3 C4 H4A 119.7 . .
C6 C5 C4 119.9(3) . .
C6 C5 H5A 120.1 . .
C4 C5 H5A 120.1 . .
C5 C6 C7 120.3(3) . .
C5 C6 H6A 119.8 . .
C7 C6 H6A 119.8 . .
C2 C7 C6 120.4(3) . .
C2 C7 H7A 119.8 . .
C6 C7 H7A 119.8 . .
C9 C8 C13 122.1(3) . .
C9 C8 N1 122.9(2) . .
C13 C8 N1 115.0(3) . .
C8 C9 C10 116.6(3) . .
C8 C9 Pd1 120.89(18) . .
C10 C9 Pd1 122.4(2) . .
C11 C10 C9 121.9(3) . .
C11 C10 H10A 119.0 . .
C9 C10 H10A 119.0 . .
C12 C11 C10 120.5(3) . .
C12 C11 H11A 119.7 . .
C10 C11 H11A 119.7 . .
C11 C12 C13 119.3(3) . .
C11 C12 H12A 120.4 . .
C13 C12 H12A 120.4 . .
C12 C13 C8 119.6(3) . .
C12 C13 H13A 120.2 . .
C8 C13 H13A 120.2 . .
N2 C14 C15 110.9(2) . .
N2 C14 H14A 109.5 . .
C15 C14 H14A 109.5 . .
N2 C14 H14B 109.5 . .
C15 C14 H14B 109.5 . .
H14A C14 H14B 108.0 . .
C14 C15 S1 109.43(18) . .
C14 C15 H15A 109.8 . .
S1 C15 H15A 109.8 . .
C14 C15 H15B 109.8 . .
S1 C15 H15B 109.8 . .
H15A C15 H15B 108.2 . .
C19 C16 C17 110.5(4) . .
C19 C16 C18 110.7(4) . .
C17 C16 C18 111.5(4) . .
C19 C16 S1 109.8(3) . .
C17 C16 S1 104.7(3) . .
C18 C16 S1 109.5(2) . .
C16 C17 H17A 109.5 . .
C16 C17 H17B 109.5 . .
H17A C17 H17B 109.5 . .
C16 C17 H17C 109.5 . .
H17A C17 H17C 109.5 . .
H17B C17 H17C 109.5 . .
C16 C18 H18A 109.5 . .
C16 C18 H18B 109.5 . .
H18A C18 H18B 109.5 . .
C16 C18 H18C 109.5 . .
H18A C18 H18C 109.5 . .
H18B C18 H18C 109.5 . .
C16 C19 H19A 109.5 . .
C16 C19 H19B 109.5 . .
H19A C19 H19B 109.5 . .
C16 C19 H19C 109.5 . .
H19A C19 H19C 109.5 . .
H19B C19 H19C 109.5 . .
N4 C20 N3 122.4(3) . .
N4 C20 C21 123.9(2) . .
N3 C20 C21 113.6(2) . .
C22 C21 C26 119.1(3) . .
C22 C21 C20 119.8(3) . .
C26 C21 C20 121.1(3) . .
C21 C22 C23 120.1(3) . .
C21 C22 H22A 119.9 . .
C23 C22 H22A 119.9 . .
C22 C23 C24 120.6(4) . .
C22 C23 H23A 119.7 . .
C24 C23 H23A 119.7 . .
C25 C24 C23 119.6(3) . .
C25 C24 H24A 120.2 . .
C23 C24 H24A 120.2 . .
C24 C25 C26 121.1(3) . .
C24 C25 H25A 119.5 . .
C26 C25 H25A 119.5 . .
C25 C26 C21 119.5(3) . .
C25 C26 H26A 120.2 . .
C21 C26 H26A 120.2 . .
C28 C27 N3 122.4(2) . .
C28 C27 C32 121.6(3) . .
N3 C27 C32 115.9(3) . .
C27 C28 C29 115.8(3) . .
C27 C28 Pd2 122.6(2) . .
C29 C28 Pd2 121.2(2) . .
C30 C29 C28 122.5(3) . .
C30 C29 H29A 118.8 . .
C28 C29 H29A 118.8 . .
C31 C30 C29 119.9(3) . .
C31 C30 H30A 120.1 . .
C29 C30 H30A 120.1 . .
C32 C31 C30 120.0(3) . .
C32 C31 H31A 120.0 . .
C30 C31 H31A 120.0 . .
C31 C32 C27 120.2(3) . .
C31 C32 H32A 119.9 . .
C27 C32 H32A 119.9 . .
C34 C33 N4 118.0(4) . .
C34 C33 H33A 107.8 . .
N4 C33 H33A 107.8 . .
C34 C33 H33B 107.8 . .
N4 C33 H33B 107.8 . .
H33A C33 H33B 107.1 . .
C33 C34 S2 113.3(4) . .
C33 C34 H34A 108.9 . .
S2 C34 H34A 108.9 . .
C33 C34 H34B 108.9 . .
S2 C34 H34B 108.9 . .
H34A C34 H34B 107.7 . .
C36 C35 C37 109.9(3) . .
C36 C35 C38 110.4(3) . .
C37 C35 C38 111.0(3) . .
C36 C35 S2 105.6(2) . .
C37 C35 S2 110.9(2) . .
C38 C35 S2 109.0(3) . .
C35 C36 H36A 109.5 . .
C35 C36 H36B 109.5 . .
H36A C36 H36B 109.5 . .
C35 C36 H36C 109.5 . .
H36A C36 H36C 109.5 . .
H36B C36 H36C 109.5 . .
C35 C37 H37A 109.5 . .
C35 C37 H37B 109.5 . .
H37A C37 H37B 109.5 . .
C35 C37 H37C 109.5 . .
H37A C37 H37C 109.5 . .
H37B C37 H37C 109.5 . .
C35 C38 H38A 109.5 . .
C35 C38 H38B 109.5 . .
H38A C38 H38B 109.5 . .
C35 C38 H38C 109.5 . .
H38A C38 H38C 109.5 . .
H38B C38 H38C 109.5 . .
Cl3 C39 Cl4 22.5(7) 2_747 2_747
Cl3 C39 Cl4 137.5(13) 2_747 .
Cl4 C39 Cl4 119.7(13) 2_747 .
Cl3 C39 C39 78.7(15) 2_747 2_747
Cl4 C39 C39 59.2(12) 2_747 2_747
Cl4 C39 C39 60.4(15) . 2_747
Cl3 C39 Cl3 124.9(12) 2_747 .
Cl4 C39 Cl3 104.6(11) 2_747 .
Cl4 C39 Cl3 17.2(5) . .
C39 C39 Cl3 46.2(14) 2_747 .
Cl3 C39 H39A 115(10) 2_747 .
Cl4 C39 H39A 110(10) 2_747 .
Cl4 C39 H39A 94(10) . .
C39 C39 H39A 114(10) 2_747 .
Cl3 C39 H39A 92(10) . .
Cl3 C39 H39B 92(10) 2_747 .
Cl4 C39 H39B 110(10) 2_747 .
Cl4 C39 H39B 93(10) . .
C39 C39 H39B 112(10) 2_747 .
Cl3 C39 H39B 107(10) . .
H39A C39 H39B 130(10) . .

loop_
_geom_bond_atom_site_label_1
_geom_bond_atom_site_label_2
_geom_bond_distance
_geom_bond_site_symmetry_2
Pd1 C9 1.993(3) .
Pd1 N2 2.010(2) .
Pd1 Cl1 2.3224(8) .
Pd1 S1 2.4229(7) .
Pd2 C28 1.996(3) .
Pd2 N4 2.018(2) .
Pd2 Cl2 2.3152(8) .
Pd2 S2 2.4280(8) .
Cl3 Cl4 0.635(15) .
Cl3 C39 1.45(2) 2_747
Cl3 C39 1.97(3) .
Cl4 C39 1.65(2) 2_747
Cl4 C39 1.63(3) .
Cl4 H39A 1.74(18) .
S1 C15 1.818(3) .
S1 C16 1.848(4) .
S2 C34 1.816(4) .
S2 C35 1.849(3) .
N1 C1 1.335(3) .
N1 C8 1.420(3) .
N1 H1A 0.8600 .
N2 C1 1.304(3) .
N2 C14 1.465(3) .
N3 C20 1.343(3) .
N3 C27 1.406(4) .
N3 H3A 0.8600 .
N4 C20 1.294(4) .
N4 C33 1.462(4) .
C1 C2 1.487(4) .
C2 C7 1.380(4) .
C2 C3 1.382(4) .
C3 C4 1.379(4) .
C3 H3B 0.9300 .
C4 C5 1.372(5) .
C4 H4A 0.9300 .
C5 C6 1.355(5) .
C5 H5A 0.9300 .
C6 C7 1.385(5) .
C6 H6A 0.9300 .
C7 H7A 0.9300 .
C8 C9 1.386(4) .
C8 C13 1.396(4) .
C9 C10 1.399(4) .
C10 C11 1.377(4) .
C10 H10A 0.9300 .
C11 C12 1.377(5) .
C11 H11A 0.9300 .
C12 C13 1.386(4) .
C12 H12A 0.9300 .
C13 H13A 0.9300 .
C14 C15 1.518(4) .
C14 H14A 0.9700 .
C14 H14B 0.9700 .
C15 H15A 0.9700 .
C15 H15B 0.9700 .
C16 C19 1.504(5) .
C16 C17 1.514(6) .
C16 C18 1.535(6) .
C17 H17A 0.9600 .
C17 H17B 0.9600 .
C17 H17C 0.9600 .
C18 H18A 0.9600 .
C18 H18B 0.9600 .
C18 H18C 0.9600 .
C19 H19A 0.9600 .
C19 H19B 0.9600 .
C19 H19C 0.9600 .
C20 C21 1.490(4) .
C21 C22 1.376(4) .
C21 C26 1.388(4) .
C22 C23 1.377(5) .
C22 H22A 0.9300 .
C23 C24 1.374(6) .
C23 H23A 0.9300 .
C24 C25 1.349(6) .
C24 H24A 0.9300 .
C25 C26 1.386(4) .
C25 H25A 0.9300 .
C26 H26A 0.9300 .
C27 C28 1.397(4) .
C27 C32 1.406(4) .
C28 C29 1.400(4) .
C29 C30 1.387(5) .
C29 H29A 0.9300 .
C30 C31 1.375(6) .
C30 H30A 0.9300 .
C31 C32 1.359(5) .
C31 H31A 0.9300 .
C32 H32A 0.9300 .
C33 C34 1.372(6) .
C33 H33A 0.9700 .
C33 H33B 0.9700 .
C34 H34A 0.9700 .
C34 H34B 0.9700 .
C35 C36 1.515(5) .
C35 C37 1.522(5) .
C35 C38 1.535(5) .
C36 H36A 0.9600 .
C36 H36B 0.9600 .
C36 H36C 0.9600 .
C37 H37A 0.9600 .
C37 H37B 0.9600 .
C37 H37C 0.9600 .
C38 H38A 0.9600 .
C38 H38B 0.9600 .
C38 H38C 0.9600 .
C39 Cl3 1.45(2) 2_747
C39 Cl4 1.65(2) 2_747
C39 C39 1.64(4) 2_747
C39 H39A 0.53(15) .
C39 H39B 0.53(16) .
